data_4500888
loop_
_publ_author_name
'Coles, Martyn P.'
'Stokes, Francesca A.'
'Kingsbury, Benjamin F. K.'
'Day, Benjamin M.'
'Hitchcock, Peter B.'

_publ_section_title
;
 Planar Chirality and Helical Polymers: Ferrocenyl-Substituted
 Amidinium--Carboxylate Salts
;
_journal_issue 7
_journal_name_full 'Crystal Growth &amp; Design'
_journal_page_first 3206
_journal_paper_doi 10.1021/cg200451c
_journal_volume 11
_journal_year 2011
_chemical_compound_source 'synthesis as described'
_chemical_formula_moiety 'C23 H33 Fe N2, C7 H5 O2'
_chemical_formula_sum 'C30 H38 Fe N2 O2'
_chemical_formula_weight 514.47
_chemical_name_systematic
;
 ?
;
_space_group_IT_number 14
_symmetry_cell_setting monoclinic
_symmetry_Int_Tables_number 14
_symmetry_space_group_name_Hall '-P 2ybc'
_symmetry_space_group_name_H-M 'P 1 21/c 1'
_atom_sites_solution_hydrogens geom
_atom_sites_solution_primary direct
_atom_sites_solution_secondary difmap
_audit_conform_dict_location ftp://ftp.iucr.org/pub/cif_core.dic
_audit_conform_dict_name cif_core.dic
_audit_conform_dict_version 2.3
_audit_creation_date 2006-01-10T09:14:29-00:00
_audit_creation_method 'WinGX routine CIF_UPDATE'
_cell_angle_alpha 90
_cell_angle_beta 90.713(2)
_cell_angle_gamma 90
_cell_formula_units_Z 4
_cell_length_a 12.1788(4)
_cell_length_b 10.3248(3)
_cell_length_c 21.0704(7)
_cell_measurement_reflns_used 8664
_cell_measurement_temperature 173(2)
_cell_measurement_theta_max 26.022
_cell_measurement_theta_min 3.395
_cell_measurement_wavelength 0.71073
_cell_volume 2649.26(15)
_computing_cell_refinement 'HKL Scalepack (Otwinowski & Minor 1997)'
_computing_data_collection 'Collect (Nonius BV, 1997-2000)'
_computing_data_reduction 'HKL Denzo and Scalepack (Otwinowski & Minor 1997)'
_computing_molecular_graphics 'Ortep-3 for Windows (Farrugia, 1997)'
_computing_publication_material 'WinGX publication routines (Farrugia, 1999)'
_computing_structure_refinement 'SHELXL-97 (Sheldrick, 1997)'
_computing_structure_solution 'SHELXS-86 (Sheldrick, 1986)'
_diffrn_ambient_temperature 173(2)
_diffrn_detector 'CCD plate'
_diffrn_detector_area_resol_mean 9
_diffrn_measured_fraction_theta_full 0.996
_diffrn_measured_fraction_theta_max 0.996
_diffrn_measurement_device '95mm CCD camera on \k-goniostat'
_diffrn_measurement_device_type KappaCCD
_diffrn_measurement_method 'CCD rotation images, thick slices'
_diffrn_orient_matrix_type 'by Nonius Collect from scalepack cell'
_diffrn_orient_matrix_UB_11 0.54259E-1
_diffrn_orient_matrix_UB_12 -0.209777E-1
_diffrn_orient_matrix_UB_13 0.344985E-1
_diffrn_orient_matrix_UB_21 0.549865E-1
_diffrn_orient_matrix_UB_22 -0.254243E-1
_diffrn_orient_matrix_UB_23 -0.325781E-1
_diffrn_orient_matrix_UB_31 0.278483E-1
_diffrn_orient_matrix_UB_32 0.910729E-1
_diffrn_orient_matrix_UB_33 -0.11483E-2
_diffrn_radiation_monochromator graphite
_diffrn_radiation_probe x-ray
_diffrn_radiation_type MoK\a
_diffrn_radiation_wavelength 0.71073
_diffrn_reflns_av_R_equivalents 0.0519
_diffrn_reflns_av_unetI/netI 0.0581
_diffrn_reflns_limit_h_max 15
_diffrn_reflns_limit_h_min -15
_diffrn_reflns_limit_k_max 12
_diffrn_reflns_limit_k_min -12
_diffrn_reflns_limit_l_max 25
_diffrn_reflns_limit_l_min -25
_diffrn_reflns_number 15526
_diffrn_reflns_theta_full 26.02
_diffrn_reflns_theta_max 26.02
_diffrn_reflns_theta_min 3.51
_diffrn_source 'Enraf Nonius FR590'
_exptl_absorpt_coefficient_mu 0.598
_exptl_absorpt_correction_T_max 0.9795
_exptl_absorpt_correction_T_min 0.7776
_exptl_absorpt_correction_type multi-scan
_exptl_absorpt_process_details
;
        [c.f. r.h. blessing, acta cryst. (1995), a51, 33-38]
;
_exptl_crystal_colour yellow
_exptl_crystal_density_diffrn 1.29
_exptl_crystal_density_method 'not measured'
_exptl_crystal_description plate
_exptl_crystal_F_000 1096
_exptl_crystal_size_max 0.2
_exptl_crystal_size_mid 0.2
_exptl_crystal_size_min 0.1
_refine_diff_density_max 0.386
_refine_diff_density_min -0.42
_refine_diff_density_rms 0.051
_refine_ls_extinction_method none
_refine_ls_goodness_of_fit_ref 1.024
_refine_ls_hydrogen_treatment mixed
_refine_ls_matrix_type full
_refine_ls_number_parameters 324
_refine_ls_number_reflns 5193
_refine_ls_number_restraints 0
_refine_ls_restrained_S_all 1.024
_refine_ls_R_factor_all 0.0725
_refine_ls_R_factor_gt 0.0447
_refine_ls_shift/su_max 0.001
_refine_ls_shift/su_mean 0
_refine_ls_structure_factor_coef Fsqd
_refine_ls_weighting_details 'calc w=1/[\s^2^(Fo^2^)+(0.0291P)^2^+1.8698P] where P=(Fo^2^+2Fc^2^)/3'
_refine_ls_weighting_scheme calc
_refine_ls_wR_factor_gt 0.0899
_refine_ls_wR_factor_ref 0.1008
_reflns_number_gt 3852
_reflns_number_total 5193
_reflns_threshold_expression >2sigma(I)
_cod_data_source_file cg200451c_si_002.cif
_cod_data_source_block (3)-jan406
_cod_original_sg_symbol_H-M 'P 21/c'
_cod_database_code 4500888

loop_
_symmetry_equiv_pos_as_xyz
'x, y, z'
'-x, y+1/2, -z+1/2'
'-x, -y, -z'
'x, -y-1/2, z-1/2'

loop_
_atom_site_label
_atom_site_type_symbol
_atom_site_fract_x
_atom_site_fract_y
_atom_site_fract_z
_atom_site_U_iso_or_equiv
_atom_site_adp_type
_atom_site_occupancy
_atom_site_symmetry_multiplicity
_atom_site_calc_flag
_atom_site_refinement_flags
_atom_site_disorder_assembly
_atom_site_disorder_group
Fe Fe 0.80366(3) 0.21389(3) 0.007813(16) 0.03309(12) Uani 1 1 d . . .
O1 O 0.79051(15) 0.0743(2) 0.31389(8) 0.0495(5) Uani 1 1 d . A 1
O2 O 0.89273(15) -0.08762(18) 0.35105(10) 0.0541(5) Uani 1 1 d . A 1
N1 N 0.80160(17) 0.1370(2) 0.18810(11) 0.0312(5) Uani 1 1 d . B 1
H1X H 0.819(2) 0.114(2) 0.2228(11) 0.026(7) Uiso 1 1 d . C 1
N2 N 0.98043(17) 0.2043(2) 0.17689(9) 0.0319(5) Uani 1 1 d . B 1
H2X H 1.023(2) 0.261(3) 0.1617(13) 0.051(9) Uiso 1 1 d . D 1
C1 C 0.85486(19) 0.2690(2) 0.09658(11) 0.0298(5) Uani 1 1 d . B 1
C2 C 0.9350(2) 0.3023(3) 0.04998(12) 0.0387(6) Uani 1 1 d . B 1
H2 H 1.0088 0.2727 0.049 0.046 Uiso 1 1 calc R B 1
C3 C 0.8845(2) 0.3872(3) 0.00560(12) 0.0449(7) Uani 1 1 d . B 1
H3 H 0.9189 0.4247 -0.0302 0.054 Uiso 1 1 calc R B 1
C4 C 0.7754(2) 0.4065(2) 0.02332(12) 0.0401(6) Uani 1 1 d . B 1
H4 H 0.7233 0.4594 0.0016 0.048 Uiso 1 1 calc R B 1
C5 C 0.7557(2) 0.3343(2) 0.07906(11) 0.0328(6) Uani 1 1 d . B 1
H5 H 0.6881 0.33 0.101 0.039 Uiso 1 1 calc R B 1
C6 C 0.7910(3) 0.0177(3) -0.00015(14) 0.0564(8) Uani 1 1 d . B 1
H6 H 0.8092 -0.0435 0.032 0.068 Uiso 1 1 calc R B 1
C7 C 0.8625(3) 0.0662(3) -0.04641(15) 0.0613(9) Uani 1 1 d . B 1
H7 H 0.9376 0.0435 -0.0512 0.074 Uiso 1 1 calc R B 1
C8 C 0.8027(3) 0.1546(3) -0.08447(13) 0.0546(8) Uani 1 1 d . B 1
H8 H 0.8306 0.2018 -0.1194 0.065 Uiso 1 1 calc R B 1
C9 C 0.6957(3) 0.1607(3) -0.06195(13) 0.0490(7) Uani 1 1 d . B 1
H9 H 0.6382 0.213 -0.0789 0.059 Uiso 1 1 calc R B 1
C10 C 0.6873(3) 0.0762(3) -0.00991(14) 0.0499(8) Uani 1 1 d . B 1
H10 H 0.6233 0.0612 0.0144 0.06 Uiso 1 1 calc R B 1
C11 C 0.87784(19) 0.1985(2) 0.15593(11) 0.0278(5) Uani 1 1 d . B 1
C12 C 0.68956(19) 0.1031(2) 0.16763(11) 0.0299(5) Uani 1 1 d . B 1
H12 H 0.6797 0.1273 0.122 0.036 Uiso 1 1 calc R B 1
C13 C 0.6055(2) 0.1766(2) 0.20683(12) 0.0370(6) Uani 1 1 d . B 1
H13B H 0.6203 0.1613 0.2525 0.044 Uiso 1 1 calc R B 1
H13A H 0.6129 0.2707 0.1987 0.044 Uiso 1 1 calc R B 1
C14 C 0.4885(2) 0.1342(3) 0.19066(14) 0.0518(8) Uani 1 1 d . B 1
H14B H 0.4368 0.1789 0.2192 0.062 Uiso 1 1 calc R B 1
H14A H 0.4703 0.1601 0.1465 0.062 Uiso 1 1 calc R B 1
C15 C 0.4744(2) -0.0114(3) 0.19738(15) 0.0582(9) Uani 1 1 d . B 1
H15B H 0.4847 -0.0364 0.2424 0.07 Uiso 1 1 calc R B 1
H15A H 0.399 -0.0361 0.184 0.07 Uiso 1 1 calc R B 1
C16 C 0.5570(2) -0.0829(3) 0.15701(15) 0.0535(8) Uani 1 1 d . B 1
H16B H 0.5425 -0.0637 0.1116 0.064 Uiso 1 1 calc R B 1
H16A H 0.5484 -0.1774 0.1633 0.064 Uiso 1 1 calc R B 1
C17 C 0.6742(2) -0.0430(2) 0.17439(13) 0.0405(6) Uani 1 1 d . B 1
H17B H 0.7262 -0.0885 0.1463 0.049 Uiso 1 1 calc R B 1
H17A H 0.6908 -0.0691 0.2187 0.049 Uiso 1 1 calc R B 1
C18 C 1.02507(19) 0.1450(2) 0.23490(11) 0.0296(5) Uani 1 1 d . B 1
H18 H 0.9753 0.0728 0.2479 0.035 Uiso 1 1 calc R B 1
C19 C 1.0307(2) 0.2439(3) 0.28823(12) 0.0388(6) Uani 1 1 d . B 1
H19B H 0.9558 0.2746 0.2978 0.047 Uiso 1 1 calc R B 1
H19A H 1.0747 0.3193 0.2746 0.047 Uiso 1 1 calc R B 1
C20 C 1.0827(3) 0.1849(3) 0.34795(13) 0.0494(7) Uani 1 1 d . B 1
H20B H 1.0904 0.2528 0.3809 0.059 Uiso 1 1 calc R B 1
H20A H 1.0338 0.1167 0.3646 0.059 Uiso 1 1 calc R B 1
C21 C 1.1938(2) 0.1273(3) 0.33494(14) 0.0493(7) Uani 1 1 d . B 1
H21B H 1.2225 0.0849 0.3739 0.059 Uiso 1 1 calc R B 1
H21A H 1.2454 0.1971 0.3232 0.059 Uiso 1 1 calc R B 1
C22 C 1.1869(2) 0.0294(3) 0.28195(14) 0.0469(7) Uani 1 1 d . B 1
H22B H 1.1408 -0.0445 0.2954 0.056 Uiso 1 1 calc R B 1
H22A H 1.2613 -0.004 0.273 0.056 Uiso 1 1 calc R B 1
C23 C 1.1379(2) 0.0892(2) 0.22176(12) 0.0400(6) Uani 1 1 d . B 1
H23B H 1.1868 0.1586 0.2063 0.048 Uiso 1 1 calc R B 1
H23A H 1.1318 0.0222 0.1883 0.048 Uiso 1 1 calc R B 1
C24 C 0.7081(2) -0.0750(2) 0.38395(11) 0.0310(5) Uani 1 1 d . A 1
C25 C 0.7183(2) -0.1822(2) 0.42353(13) 0.0402(6) Uani 1 1 d . A 1
H25 H 0.7853 -0.2293 0.4252 0.048 Uiso 1 1 calc R A 1
C26 C 0.6307(2) -0.2206(3) 0.46055(14) 0.0482(7) Uani 1 1 d . A 1
H26 H 0.6382 -0.293 0.4881 0.058 Uiso 1 1 calc R A 1
C27 C 0.5329(2) -0.1540(3) 0.45745(14) 0.0500(8) Uani 1 1 d . A 1
H27 H 0.473 -0.1806 0.4828 0.06 Uiso 1 1 calc R A 1
C28 C 0.5216(2) -0.0488(3) 0.41751(13) 0.0453(7) Uani 1 1 d . A 1
H28 H 0.4538 -0.0034 0.415 0.054 Uiso 1 1 calc R A 1
C29 C 0.6092(2) -0.0095(2) 0.38110(12) 0.0366(6) Uani 1 1 d . A 1
H29 H 0.6013 0.0632 0.3538 0.044 Uiso 1 1 calc R A 1
C30 C 0.8053(2) -0.0267(3) 0.34599(11) 0.0346(6) Uani 1 1 d . A 1

loop_
_atom_site_aniso_label
_atom_site_aniso_U_11
_atom_site_aniso_U_22
_atom_site_aniso_U_33
_atom_site_aniso_U_23
_atom_site_aniso_U_13
_atom_site_aniso_U_12
Fe 0.0372(2) 0.0360(2) 0.02609(19) -0.00348(16) 0.00066(15) -0.00406(16)
O1 0.0367(11) 0.0745(14) 0.0375(10) 0.0205(10) 0.0046(9) 0.0047(10)
O2 0.0364(11) 0.0468(11) 0.0794(15) -0.0069(10) 0.0116(10) 0.0103(9)
N1 0.0301(12) 0.0359(12) 0.0277(12) 0.0069(10) -0.0002(10) -0.0036(9)
N2 0.0309(11) 0.0349(12) 0.0299(11) 0.0046(9) 0.0016(9) -0.0079(10)
C1 0.0336(14) 0.0307(13) 0.0252(12) -0.0032(10) 0.0000(10) -0.0076(10)
C2 0.0344(14) 0.0497(16) 0.0319(14) 0.0021(12) -0.0007(11) -0.0139(12)
C3 0.0572(19) 0.0452(16) 0.0322(14) 0.0067(12) 0.0001(13) -0.0216(14)
C4 0.0580(18) 0.0313(14) 0.0308(14) 0.0025(11) -0.0071(13) -0.0061(12)
C5 0.0436(15) 0.0261(12) 0.0287(13) -0.0022(10) 0.0028(11) -0.0017(11)
C6 0.088(3) 0.0305(15) 0.0501(18) -0.0106(13) -0.0124(18) -0.0007(16)
C7 0.064(2) 0.067(2) 0.0532(19) -0.0253(17) 0.0046(17) 0.0139(18)
C8 0.073(2) 0.064(2) 0.0264(15) -0.0137(14) 0.0055(15) -0.0052(17)
C9 0.057(2) 0.0534(18) 0.0365(16) -0.0117(14) -0.0158(14) -0.0034(15)
C10 0.0558(19) 0.0460(17) 0.0479(17) -0.0156(14) 0.0016(15) -0.0177(15)
C11 0.0307(13) 0.0268(12) 0.0260(12) -0.0031(10) 0.0028(10) -0.0037(10)
C12 0.0273(13) 0.0324(13) 0.0300(13) 0.0044(10) 0.0002(10) -0.0034(10)
C13 0.0362(15) 0.0379(15) 0.0371(14) 0.0072(11) 0.0058(12) 0.0026(11)
C14 0.0316(15) 0.074(2) 0.0497(18) 0.0115(16) 0.0054(13) 0.0052(14)
C15 0.0374(17) 0.083(2) 0.0545(19) 0.0128(17) 0.0000(15) -0.0223(16)
C16 0.0525(19) 0.0520(18) 0.0559(19) 0.0057(15) -0.0018(15) -0.0223(15)
C17 0.0410(16) 0.0329(14) 0.0475(16) 0.0051(12) -0.0001(13) -0.0074(12)
C18 0.0264(13) 0.0311(13) 0.0312(13) 0.0043(10) 0.0001(10) -0.0042(10)
C19 0.0384(15) 0.0427(15) 0.0352(14) -0.0018(12) 0.0021(12) 0.0061(12)
C20 0.064(2) 0.0498(18) 0.0339(15) -0.0005(13) -0.0073(14) -0.0039(15)
C21 0.0493(18) 0.0392(16) 0.0587(19) 0.0180(14) -0.0198(15) -0.0067(13)
C22 0.0371(16) 0.0413(16) 0.0624(19) 0.0146(14) 0.0011(14) 0.0068(13)
C23 0.0397(15) 0.0370(15) 0.0433(16) 0.0009(12) 0.0064(13) 0.0052(12)
C24 0.0321(14) 0.0329(13) 0.0278(13) -0.0070(10) 0.0007(11) 0.0000(11)
C25 0.0412(16) 0.0345(15) 0.0449(16) -0.0054(12) -0.0017(13) 0.0035(11)
C26 0.0587(19) 0.0348(15) 0.0512(18) 0.0057(13) 0.0014(15) -0.0058(14)
C27 0.0490(18) 0.0470(17) 0.0544(18) -0.0001(14) 0.0157(15) -0.0132(14)
C28 0.0358(15) 0.0468(17) 0.0535(17) -0.0036(14) 0.0082(13) -0.0004(13)
C29 0.0353(14) 0.0400(15) 0.0346(14) 0.0013(11) 0.0019(12) 0.0012(12)
C30 0.0312(14) 0.0434(16) 0.0290(14) -0.0099(12) -0.0009(11) 0.0012(12)

loop_
_atom_type_symbol
_atom_type_description
_atom_type_scat_dispersion_real
_atom_type_scat_dispersion_imag
_atom_type_scat_source
C C 0.0033 0.0016 'International Tables Vol C Tables 4.2.6.8 and 6.1.1.4'
H H 0 0 'International Tables Vol C Tables 4.2.6.8 and 6.1.1.4'
Fe Fe 0.3463 0.8444 'International Tables Vol C Tables 4.2.6.8 and 6.1.1.4'
N N 0.0061 0.0033 'International Tables Vol C Tables 4.2.6.8 and 6.1.1.4'
O O 0.0106 0.006 'International Tables Vol C Tables 4.2.6.8 and 6.1.1.4'

loop_
_geom_angle_atom_site_label_1
_geom_angle_atom_site_label_2
_geom_angle_atom_site_label_3
_geom_angle
C9 Fe C2 158.91(11)
C9 Fe C6 67.96(13)
C2 Fe C6 122.67(13)
C9 Fe C8 40.01(12)
C2 Fe C8 123.11(11)
C6 Fe C8 67.87(13)
C9 Fe C10 40.36(11)
C2 Fe C10 158.95(12)
C6 Fe C10 40.56(12)
C8 Fe C10 67.66(12)
C9 Fe C5 120.48(12)
C2 Fe C5 68.67(10)
C6 Fe C5 130.10(11)
C8 Fe C5 152.44(12)
C10 Fe C5 110.78(11)
C9 Fe C7 67.82(13)
C2 Fe C7 107.45(13)
C6 Fe C7 40.36(12)
C8 Fe C7 40.49(12)
C10 Fe C7 67.96(13)
C5 Fe C7 166.67(12)
C9 Fe C3 121.81(12)
C2 Fe C3 40.63(11)
C6 Fe C3 154.75(13)
C8 Fe C3 103.79(12)
C10 Fe C3 160.15(13)
C5 Fe C3 68.02(10)
C7 Fe C3 117.96(13)
C9 Fe C1 157.28(11)
C2 Fe C1 41.16(9)
C6 Fe C1 111.96(11)
C8 Fe C1 162.58(12)
C10 Fe C1 124.41(10)
C5 Fe C1 40.91(10)
C7 Fe C1 127.94(12)
C3 Fe C1 68.62(10)
C9 Fe C4 105.63(12)
C2 Fe C4 68.09(11)
C6 Fe C4 165.21(13)
C8 Fe C4 116.45(12)
C10 Fe C4 126.11(12)
C5 Fe C4 40.51(9)
C7 Fe C4 151.27(12)
C3 Fe C4 40.01(11)
C1 Fe C4 68.48(10)
C11 N1 C12 128.4(2)
C11 N1 H1X 115.6(18)
C12 N1 H1X 116.0(18)
C11 N2 C18 126.8(2)
C11 N2 H2X 119(2)
C18 N2 H2X 112(2)
C5 C1 C2 106.9(2)
C5 C1 C11 127.2(2)
C2 C1 C11 125.2(2)
C5 C1 Fe 69.36(13)
C2 C1 Fe 69.08(14)
C11 C1 Fe 133.79(17)
C3 C2 C1 107.9(2)
C3 C2 Fe 69.95(15)
C1 C2 Fe 69.76(14)
C3 C2 H2 126.1
C1 C2 H2 126.1
Fe C2 H2 125.8
C4 C3 C2 108.5(2)
C4 C3 Fe 70.09(15)
C2 C3 Fe 69.42(14)
C4 C3 H3 125.7
C2 C3 H3 125.7
Fe C3 H3 126.3
C3 C4 C5 108.6(2)
C3 C4 Fe 69.90(15)
C5 C4 Fe 69.55(14)
C3 C4 H4 125.7
C5 C4 H4 125.7
Fe C4 H4 126.4
C4 C5 C1 108.1(2)
C4 C5 Fe 69.94(14)
C1 C5 Fe 69.73(13)
C4 C5 H5 125.9
C1 C5 H5 125.9
Fe C5 H5 126
C7 C6 C10 107.9(3)
C7 C6 Fe 69.93(17)
C10 C6 Fe 69.73(16)
C7 C6 H6 126.1
C10 C6 H6 126.1
Fe C6 H6 125.9
C6 C7 C8 107.7(3)
C6 C7 Fe 69.71(16)
C8 C7 Fe 69.66(16)
C6 C7 H7 126.2
C8 C7 H7 126.2
Fe C7 H7 126
C9 C8 C7 108.3(3)
C9 C8 Fe 69.89(15)
C7 C8 Fe 69.85(16)
C9 C8 H8 125.8
C7 C8 H8 125.8
Fe C8 H8 126
C8 C9 C10 108.4(3)
C8 C9 Fe 70.10(17)
C10 C9 Fe 69.93(16)
C8 C9 H9 125.8
C10 C9 H9 125.8
Fe C9 H9 125.7
C9 C10 C6 107.8(3)
C9 C10 Fe 69.71(16)
C6 C10 Fe 69.70(16)
C9 C10 H10 126.1
C6 C10 H10 126.1
Fe C10 H10 126
N1 C11 N2 121.3(2)
N1 C11 C1 123.2(2)
N2 C11 C1 115.5(2)
N1 C12 C13 110.5(2)
N1 C12 C17 108.8(2)
C13 C12 C17 110.94(19)
N1 C12 H12 108.9
C13 C12 H12 108.9
C17 C12 H12 108.9
C14 C13 C12 111.6(2)
C14 C13 H13B 109.3
C12 C13 H13B 109.3
C14 C13 H13A 109.3
C12 C13 H13A 109.3
H13B C13 H13A 108
C15 C14 C13 111.7(2)
C15 C14 H14B 109.3
C13 C14 H14B 109.3
C15 C14 H14A 109.3
C13 C14 H14A 109.3
H14B C14 H14A 107.9
C16 C15 C14 110.7(2)
C16 C15 H15B 109.5
C14 C15 H15B 109.5
C16 C15 H15A 109.5
C14 C15 H15A 109.5
H15B C15 H15A 108.1
C15 C16 C17 111.0(2)
C15 C16 H16B 109.4
C17 C16 H16B 109.4
C15 C16 H16A 109.4
C17 C16 H16A 109.4
H16B C16 H16A 108
C16 C17 C12 111.1(2)
C16 C17 H17B 109.4
C12 C17 H17B 109.4
C16 C17 H17A 109.4
C12 C17 H17A 109.4
H17B C17 H17A 108
N2 C18 C23 109.48(19)
N2 C18 C19 110.4(2)
C23 C18 C19 110.9(2)
N2 C18 H18 108.7
C23 C18 H18 108.7
C19 C18 H18 108.7
C18 C19 C20 110.9(2)
C18 C19 H19B 109.5
C20 C19 H19B 109.5
C18 C19 H19A 109.5
C20 C19 H19A 109.5
H19B C19 H19A 108.1
C21 C20 C19 111.8(2)
C21 C20 H20B 109.3
C19 C20 H20B 109.3
C21 C20 H20A 109.3
C19 C20 H20A 109.3
H20B C20 H20A 107.9
C20 C21 C22 110.9(2)
C20 C21 H21B 109.4
C22 C21 H21B 109.4
C20 C21 H21A 109.4
C22 C21 H21A 109.4
H21B C21 H21A 108
C21 C22 C23 111.2(2)
C21 C22 H22B 109.4
C23 C22 H22B 109.4
C21 C22 H22A 109.4
C23 C22 H22A 109.4
H22B C22 H22A 108
C18 C23 C22 110.3(2)
C18 C23 H23B 109.6
C22 C23 H23B 109.6
C18 C23 H23A 109.6
C22 C23 H23A 109.6
H23B C23 H23A 108.1
C29 C24 C25 119.1(2)
C29 C24 C30 120.0(2)
C25 C24 C30 120.8(2)
C26 C25 C24 120.1(3)
C26 C25 H25 120
C24 C25 H25 120
C27 C26 C25 120.1(3)
C27 C26 H26 119.9
C25 C26 H26 119.9
C26 C27 C28 120.1(2)
C26 C27 H27 119.9
C28 C27 H27 119.9
C27 C28 C29 119.8(3)
C27 C28 H28 120.1
C29 C28 H28 120.1
C24 C29 C28 120.7(2)
C24 C29 H29 119.6
C28 C29 H29 119.6
O2 C30 O1 125.8(2)
O2 C30 C24 117.5(2)
O1 C30 C24 116.6(2)

loop_
_geom_bond_atom_site_label_1
_geom_bond_atom_site_label_2
_geom_bond_distance
Fe C9 2.036(3)
Fe C2 2.036(3)
Fe C6 2.038(3)
Fe C8 2.038(3)
Fe C10 2.038(3)
Fe C5 2.040(2)
Fe C7 2.041(3)
Fe C3 2.043(3)
Fe C1 2.045(2)
Fe C4 2.046(3)
O1 C30 1.255(3)
O2 C30 1.240(3)
N1 C11 1.319(3)
N1 C12 1.468(3)
N1 H1X 0.79(2)
N2 C11 1.321(3)
N2 C18 1.466(3)
N2 H2X 0.85(3)
C1 C5 1.428(3)
C1 C2 1.435(3)
C1 C11 1.471(3)
C2 C3 1.416(4)
C2 H2 0.95
C3 C4 1.399(4)
C3 H3 0.95
C4 C5 1.414(3)
C4 H4 0.95
C5 H5 0.95
C6 C7 1.407(4)
C6 C10 1.413(4)
C6 H6 0.95
C7 C8 1.412(4)
C7 H7 0.95
C8 C9 1.394(4)
C8 H8 0.95
C9 C10 1.405(4)
C9 H9 0.95
C10 H10 0.95
C12 C13 1.526(3)
C12 C17 1.527(3)
C12 H12 1
C13 C14 1.525(4)
C13 H13B 0.99
C13 H13A 0.99
C14 C15 1.520(4)
C14 H14B 0.99
C14 H14A 0.99
C15 C16 1.517(4)
C15 H15B 0.99
C15 H15A 0.99
C16 C17 1.526(4)
C16 H16B 0.99
C16 H16A 0.99
C17 H17B 0.99
C17 H17A 0.99
C18 C23 1.518(3)
C18 C19 1.519(3)
C18 H18 1
C19 C20 1.528(4)
C19 H19B 0.99
C19 H19A 0.99
C20 C21 1.506(4)
C20 H20B 0.99
C20 H20A 0.99
C21 C22 1.508(4)
C21 H21B 0.99
C21 H21A 0.99
C22 C23 1.525(4)
C22 H22B 0.99
C22 H22A 0.99
C23 H23B 0.99
C23 H23A 0.99
C24 C29 1.381(3)
C24 C25 1.391(3)
C24 C30 1.522(3)
C25 C26 1.387(4)
C25 H25 0.95
C26 C27 1.376(4)
C26 H26 0.95
C27 C28 1.380(4)
C27 H27 0.95
C28 C29 1.382(3)
C28 H28 0.95
C29 H29 0.95
